data_1524268
loop_
_publ_author_name
'Dogguy Smiri, L.'
'Dung, N.H.'
'Pardo, M.P.'

_publ_section_title
;
 Structure cristalline du polytype Fe Ga2 S4 alpha LT
;
_journal_name_full 'Materials Research Bulletin'
_journal_page_first 861
_journal_page_last 866
_journal_volume 15
_journal_year 1980
_chemical_formula_sum 'Fe Ga2 S4'
_space_group_IT_number 164
_symmetry_space_group_name_Hall '-P 3 2"'
_symmetry_space_group_name_H-M 'P -3 m 1'
_cell_angle_alpha 90
_cell_angle_beta 90
_cell_angle_gamma 120
_cell_formula_units_Z 1
_cell_length_a 3.654
_cell_length_b 3.654
_cell_length_c 12.056
_cell_volume 139.403
_citation_journal_id_ASTM MRBUAC
_cod_data_source_file DogguySmiri_MRBUAC_1980_441.cif
_cod_data_source_block Fe1Ga2S4
_cod_original_cell_volume 139.4026
_cod_original_formula_sum 'Fe1 Ga2 S4'
_cod_database_code 1524268

loop_
_symmetry_equiv_pos_as_xyz
x,y,z
-y,x-y,z
-x+y,-x,z
y,x,-z
-x,-x+y,-z
x-y,-y,-z
-x,-y,-z
y,-x+y,-z
x-y,x,-z
-y,-x,z
x,x-y,z
-x+y,y,z

loop_
_atom_site_label
_atom_site_type_symbol
_atom_site_fract_x
_atom_site_fract_y
_atom_site_fract_z
_atom_site_occupancy
_atom_site_U_iso_or_equiv
Fe1 Fe+2 0 0 0.5 1 0.0
Ga1 Ga+3 0.3333 0.6667 0.2092 1 0.0
S1 S-2 0.3333 0.6667 0.8694 1 0.0
S2 S-2 0.3333 0.6667 0.3927 1 0.0
